data_2211911
loop_
_publ_author_name
'Jun-Xia Li'
'Yi-Min Jiang'
'Jian-Ge Wang'

_publ_section_title
Poly[\m-azido-\k^2^<i>N</i>^1^:<i>N</i>^3^-\m-2-(2-pyridylmethylamino)ethanesulfonato-\k^4^<i>N</i>,<i>N</i>',<i>O</i>:<i>O</i>'-copper(II)]
_journal_coeditor_code NG2178
_journal_issue 1
_journal_name_full 'Acta Crystallographica Section E'
_journal_page_first m213
_journal_page_last m215
_journal_paper_doi 10.1107/S1600536806053475
_journal_volume 63
_journal_year 2007
_chemical_formula_iupac '[Cu (C8 H11 N2 O3 S) (N3)]'
_chemical_formula_moiety 'C8 H11 Cu N5 O3 S'
_chemical_formula_sum 'C8 H11 Cu N5 O3 S'
_chemical_formula_weight 320.81
_chemical_name_systematic
;
Poly[\m-azido-\k^4^N^1^:N^3^-\m-2-(2-pyridylmethylamino)ethanesulfonato-
\k^4^N,N',O:O'-copper(II)]
;
_space_group_IT_number 14
_symmetry_cell_setting monoclinic
_symmetry_space_group_name_Hall '-P 2ybc'
_symmetry_space_group_name_H-M 'P 1 21/c 1'
_atom_sites_solution_hydrogens geom
_atom_sites_solution_primary direct
_atom_sites_solution_secondary difmap
_audit_creation_method SHELXL-97
_cell_angle_alpha 90.00
_cell_angle_beta 91.2390(10)
_cell_angle_gamma 90.00
_cell_formula_units_Z 4
_cell_length_a 11.4260(13)
_cell_length_b 11.2920(13)
_cell_length_c 9.3237(10)
_cell_measurement_reflns_used 3069
_cell_measurement_temperature 291(2)
_cell_measurement_theta_max 27.28
_cell_measurement_theta_min 2.54
_cell_volume 1202.7(2)
_computing_cell_refinement APEX2
_computing_data_collection 'APEX2 (Bruker, 2004)'
_computing_data_reduction 'SAINT (Bruker, 2004)'
_computing_molecular_graphics 'SHELXTL (Bruker, 2004)'
_computing_publication_material SHELXTL
_computing_structure_refinement 'SHELXL97 (Sheldrick, 1997)'
_computing_structure_solution 'SHELXS97 (Sheldrick, 1997)'
_diffrn_ambient_temperature 291(2)
_diffrn_measured_fraction_theta_full 0.998
_diffrn_measured_fraction_theta_max 0.998
_diffrn_measurement_device_type 'Bruker APEX-II CCD area-detector'
_diffrn_measurement_method '\f and \w'
_diffrn_radiation_monochromator graphite
_diffrn_radiation_source 'fine-focus sealed tube'
_diffrn_radiation_type MoK\a
_diffrn_radiation_wavelength 0.71073
_diffrn_reflns_av_R_equivalents 0.0296
_diffrn_reflns_av_sigmaI/netI 0.0284
_diffrn_reflns_limit_h_max 14
_diffrn_reflns_limit_h_min -14
_diffrn_reflns_limit_k_max 14
_diffrn_reflns_limit_k_min -14
_diffrn_reflns_limit_l_max 12
_diffrn_reflns_limit_l_min -12
_diffrn_reflns_number 10287
_diffrn_reflns_theta_full 27.50
_diffrn_reflns_theta_max 27.50
_diffrn_reflns_theta_min 2.54
_diffrn_standards_number 0
_exptl_absorpt_coefficient_mu 1.997
_exptl_absorpt_correction_T_max 0.8058
_exptl_absorpt_correction_T_min 0.5603
_exptl_absorpt_correction_type multi-scan
_exptl_absorpt_process_details '(SADABS; Sheldrick, 1996)'
_exptl_crystal_colour dark-blue
_exptl_crystal_density_diffrn 1.766
_exptl_crystal_density_method 'not measured'
_exptl_crystal_description block
_exptl_crystal_F_000 652
_exptl_crystal_size_max 0.33
_exptl_crystal_size_mid 0.17
_exptl_crystal_size_min 0.11
_refine_diff_density_max 0.335
_refine_diff_density_min -0.377
_refine_ls_extinction_method none
_refine_ls_goodness_of_fit_ref 1.030
_refine_ls_hydrogen_treatment mixed
_refine_ls_matrix_type full
_refine_ls_number_parameters 167
_refine_ls_number_reflns 2748
_refine_ls_number_restraints 0
_refine_ls_restrained_S_all 1.030
_refine_ls_R_factor_all 0.0428
_refine_ls_R_factor_gt 0.0297
_refine_ls_shift/su_max 0.000
_refine_ls_shift/su_mean 0.000
_refine_ls_structure_factor_coef Fsqd
_refine_ls_weighting_details 'calc w=1/[\s^2^(Fo^2^)+(0.04P)^2^+0.3558P] where P=(Fo^2^+2Fc^2^)/3'
_refine_ls_weighting_scheme calc
_refine_ls_wR_factor_gt 0.0730
_refine_ls_wR_factor_ref 0.0798
_reflns_number_gt 2192
_reflns_number_total 2748
_reflns_threshold_expression I>2\s(I)
_cod_data_source_file ng2178.cif
_cod_data_source_block I
_cod_original_sg_symbol_H-M 'P 21/c'
_cod_database_code 2211911
_cod_database_fobs_code 2211911

loop_
_symmetry_equiv_pos_as_xyz
'x, y, z'
'-x, y+1/2, -z+1/2'
'-x, -y, -z'
'x, -y-1/2, z-1/2'

loop_
_atom_site_type_symbol
_atom_site_label
_atom_site_fract_x
_atom_site_fract_y
_atom_site_fract_z
_atom_site_U_iso_or_equiv
_atom_site_adp_type
_atom_site_calc_flag
_atom_site_refinement_flags
_atom_site_occupancy
Cu Cu1 0.69156(2) 0.44096(2) 0.16419(3) 0.03454(11) Uani d . 1
S S1 0.41326(5) 0.42576(5) 0.17291(6) 0.02931(14) Uani d . 1
O O1 0.52924(13) 0.38809(13) 0.12036(17) 0.0334(4) Uani d . 1
O O2 0.37930(16) 0.35852(15) 0.29684(18) 0.0436(4) Uani d . 1
O O3 0.32683(15) 0.42319(15) 0.05598(18) 0.0395(4) Uani d . 1
N N1 0.75849(19) 0.3092(2) 0.0564(3) 0.0563(7) Uani d . 1
N N2 0.71672(16) 0.23415(17) -0.0142(2) 0.0342(4) Uani d . 1
N N3 0.6801(2) 0.1573(2) -0.0831(3) 0.0552(6) Uani d . 1
N N4 0.64604(17) 0.59051(16) 0.2671(2) 0.0289(4) Uani d . 1
N N5 0.85329(17) 0.49761(19) 0.2204(2) 0.0414(5) Uani d . 1
C C1 0.4312(2) 0.57496(19) 0.2268(3) 0.0335(5) Uani d . 1
H H1A 0.4466 0.6230 0.1430 0.040 Uiso calc R 1
H H1B 0.3589 0.6028 0.2676 0.040 Uiso calc R 1
C C2 0.5303(2) 0.5916(2) 0.3359(3) 0.0336(5) Uani d . 1
H H2A 0.5200 0.6663 0.3854 0.040 Uiso calc R 1
H H2B 0.5275 0.5286 0.4066 0.040 Uiso calc R 1
C C3 0.7395(2) 0.6212(2) 0.3730(3) 0.0399(6) Uani d . 1
H H3A 0.7247 0.5818 0.4633 0.048 Uiso calc R 1
H H3B 0.7394 0.7060 0.3898 0.048 Uiso calc R 1
C C4 0.8559(2) 0.5841(2) 0.3193(3) 0.0418(6) Uani d . 1
C C5 0.9546(2) 0.4559(3) 0.1703(4) 0.0643(9) Uani d . 1
H H5 0.9525 0.3957 0.1022 0.077 Uiso calc R 1
C C6 1.0611(3) 0.4992(4) 0.2163(5) 0.0981(15) Uani d . 1
H H6 1.1301 0.4692 0.1796 0.118 Uiso calc R 1
C C7 1.0641(3) 0.5865(4) 0.3161(6) 0.1072(17) Uani d . 1
H H7 1.1354 0.6166 0.3492 0.129 Uiso calc R 1
C C8 0.9610(3) 0.6304(3) 0.3683(4) 0.0774(11) Uani d . 1
H H8 0.9622 0.6908 0.4360 0.093 Uiso calc R 1
H H1N 0.647(2) 0.650(2) 0.196(3) 0.037(7) Uiso d . 1

loop_
_atom_site_aniso_label
_atom_site_aniso_U_11
_atom_site_aniso_U_22
_atom_site_aniso_U_33
_atom_site_aniso_U_12
_atom_site_aniso_U_13
_atom_site_aniso_U_23
Cu1 0.02613(16) 0.03147(17) 0.0459(2) 0.00212(11) -0.00282(12) -0.01355(12)
S1 0.0277(3) 0.0302(3) 0.0301(3) -0.0020(2) 0.0027(2) 0.0012(2)
O1 0.0296(8) 0.0289(8) 0.0419(9) -0.0012(7) 0.0015(7) -0.0059(7)
O2 0.0544(11) 0.0398(10) 0.0369(9) -0.0126(8) 0.0094(8) 0.0057(8)
O3 0.0319(9) 0.0479(10) 0.0384(9) -0.0030(7) -0.0030(7) 0.0008(7)
N1 0.0343(12) 0.0511(14) 0.0830(18) 0.0118(10) -0.0124(11) -0.0376(13)
N2 0.0295(10) 0.0312(10) 0.0418(11) 0.0067(8) -0.0002(8) -0.0032(9)
N3 0.0633(16) 0.0415(13) 0.0606(15) -0.0019(11) -0.0077(12) -0.0152(11)
N4 0.0317(10) 0.0251(9) 0.0301(10) -0.0005(8) 0.0006(8) -0.0004(8)
N5 0.0295(11) 0.0412(12) 0.0535(13) -0.0003(9) -0.0019(9) -0.0123(10)
C1 0.0309(12) 0.0300(12) 0.0398(13) 0.0045(9) 0.0061(10) -0.0003(9)
C2 0.0399(13) 0.0279(11) 0.0332(12) -0.0013(10) 0.0076(10) -0.0036(9)
C3 0.0435(14) 0.0319(12) 0.0440(14) -0.0015(11) -0.0070(11) -0.0101(10)
C4 0.0395(14) 0.0363(13) 0.0492(15) -0.0051(11) -0.0069(11) -0.0066(11)
C5 0.0293(15) 0.074(2) 0.089(2) 0.0017(14) -0.0009(15) -0.0353(18)
C6 0.0311(17) 0.121(4) 0.142(4) -0.003(2) 0.002(2) -0.063(3)
C7 0.0360(18) 0.132(4) 0.153(4) -0.022(2) -0.007(2) -0.071(3)
C8 0.0500(19) 0.077(2) 0.105(3) -0.0147(17) -0.0103(18) -0.044(2)

loop_
_atom_type_symbol
_atom_type_description
_atom_type_scat_dispersion_real
_atom_type_scat_dispersion_imag
_atom_type_scat_source
C C 0.0033 0.0016 'International Tables Vol C Tables 4.2.6.8 and 6.1.1.4'
H H 0.0000 0.0000 'International Tables Vol C Tables 4.2.6.8 and 6.1.1.4'
N N 0.0061 0.0033 'International Tables Vol C Tables 4.2.6.8 and 6.1.1.4'
O O 0.0106 0.0060 'International Tables Vol C Tables 4.2.6.8 and 6.1.1.4'
S S 0.1246 0.1234 'International Tables Vol C Tables 4.2.6.8 and 6.1.1.4'
Cu Cu 0.3201 1.2651 'International Tables Vol C Tables 4.2.6.8 and 6.1.1.4'

loop_
_geom_angle_atom_site_label_1
_geom_angle_atom_site_label_2
_geom_angle_atom_site_label_3
_geom_angle
_geom_angle_publ_flag
N1 Cu1 O1 92.26(8) yes
N1 Cu1 N5 90.49(9) yes
O1 Cu1 N5 176.57(7) yes
N1 Cu1 N4 170.89(9) yes
O1 Cu1 N4 95.77(7) yes
N5 Cu1 N4 81.65(8) yes
O2 S1 O3 113.55(11) ?
O2 S1 O1 111.77(10) ?
O3 S1 O1 110.06(10) ?
O2 S1 C1 107.79(11) ?
O3 S1 C1 107.72(11) ?
O1 S1 C1 105.52(10) ?
S1 O1 Cu1 133.10(10) ?
N2 N1 Cu1 132.86(18) ?
N3 N2 N1 177.0(2) ?
C3 N4 C2 110.31(19) ?
C3 N4 Cu1 108.89(14) ?
C2 N4 Cu1 117.03(14) ?
C3 N4 H1N 106.3(15) ?
C2 N4 H1N 109.0(15) ?
Cu1 N4 H1N 104.7(15) ?
C4 N5 C5 119.2(2) ?
C4 N5 Cu1 114.61(17) ?
C5 N5 Cu1 126.22(19) ?
C2 C1 S1 112.86(16) ?
C2 C1 H1A 109.0 ?
S1 C1 H1A 109.0 ?
C2 C1 H1B 109.0 ?
S1 C1 H1B 109.0 ?
H1A C1 H1B 107.8 ?
N4 C2 C1 111.60(19) ?
N4 C2 H2A 109.3 ?
C1 C2 H2A 109.3 ?
N4 C2 H2B 109.3 ?
C1 C2 H2B 109.3 ?
H2A C2 H2B 108.0 ?
N4 C3 C4 110.3(2) ?
N4 C3 H3A 109.6 ?
C4 C3 H3A 109.6 ?
N4 C3 H3B 109.6 ?
C4 C3 H3B 109.6 ?
H3A C3 H3B 108.1 ?
N5 C4 C8 120.7(3) ?
N5 C4 C3 115.3(2) ?
C8 C4 C3 124.0(2) ?
N5 C5 C6 122.1(3) ?
N5 C5 H5 118.9 ?
C6 C5 H5 118.9 ?
C7 C6 C5 118.9(3) ?
C7 C6 H6 120.6 ?
C5 C6 H6 120.6 ?
C6 C7 C8 119.7(3) ?
C6 C7 H7 120.2 ?
C8 C7 H7 120.2 ?
C7 C8 C4 119.5(3) ?
C7 C8 H8 120.3 ?
C4 C8 H8 120.3 ?

loop_
_geom_bond_atom_site_label_1
_geom_bond_atom_site_label_2
_geom_bond_site_symmetry_2
_geom_bond_distance
_geom_bond_publ_flag
Cu1 N1 . 1.960(2) yes
Cu1 O1 . 1.9826(15) yes
Cu1 N5 . 2.014(2) yes
Cu1 N4 . 2.0160(18) yes
Cu1 O3 3_665 2.568(2) yes
Cu1 N3 4_566 2.610(3) yes
S1 O2 . 1.4428(17) ?
S1 O3 . 1.4554(17) ?
S1 O1 . 1.4849(16) ?
S1 C1 . 1.769(2) ?
N1 N2 . 1.169(3) ?
N2 N3 . 1.153(3) ?
N4 C3 . 1.479(3) ?
N4 C2 . 1.483(3) ?
N4 H1N . 0.94(3) ?
N5 C4 . 1.342(3) ?
N5 C5 . 1.343(3) ?
C1 C2 . 1.517(3) ?
C1 H1A . 0.9700 ?
C1 H1B . 0.9700 ?
C2 H2A . 0.9700 ?
C2 H2B . 0.9700 ?
C3 C4 . 1.492(4) ?
C3 H3A . 0.9700 ?
C3 H3B . 0.9700 ?
C4 C8 . 1.378(4) ?
C5 C6 . 1.371(4) ?
C5 H5 . 0.9300 ?
C6 C7 . 1.356(5) ?
C6 H6 . 0.9300 ?
C7 C8 . 1.376(5) ?
C7 H7 . 0.9300 ?
C8 H8 . 0.9300 ?

loop_
_geom_hbond_atom_site_label_D
_geom_hbond_atom_site_label_H
_geom_hbond_atom_site_label_A
_geom_hbond_site_symmetry_A
_geom_hbond_distance_DH
_geom_hbond_distance_HA
_geom_hbond_distance_DA
_geom_hbond_angle_DHA
_geom_hbond_publ_flag
N4 H1N O3 3_665 0.94(3) 2.52(2) 3.039(3) 115.3(18) yes
N4 H1N O2 2_655 0.94(3) 2.38(2) 3.097(3) 133.1(19) yes

loop_
_geom_torsion_atom_site_label_1
_geom_torsion_atom_site_label_2
_geom_torsion_atom_site_label_3
_geom_torsion_atom_site_label_4
_geom_torsion
O2 S1 O1 Cu1 -90.56(15)
O3 S1 O1 Cu1 142.30(13)
C1 S1 O1 Cu1 26.34(16)
N1 Cu1 O1 S1 170.97(15)
N4 Cu1 O1 S1 -13.34(15)
O1 Cu1 N1 N2 4.6(3)
N5 Cu1 N1 N2 -177.4(3)
O1 Cu1 N4 C3 152.36(16)
N5 Cu1 N4 C3 -25.37(16)
O1 Cu1 N4 C2 26.46(16)
N5 Cu1 N4 C2 -151.27(17)
N1 Cu1 N5 C4 -170.7(2)
N4 Cu1 N5 C4 13.89(19)
N1 Cu1 N5 C5 8.2(3)
N4 Cu1 N5 C5 -167.2(3)
O2 S1 C1 C2 64.24(19)
O3 S1 C1 C2 -172.87(16)
O1 S1 C1 C2 -55.32(19)
C3 N4 C2 C1 173.19(19)
Cu1 N4 C2 C1 -61.6(2)
S1 C1 C2 N4 78.3(2)
C2 N4 C3 C4 162.2(2)
Cu1 N4 C3 C4 32.5(2)
C5 N5 C4 C8 0.5(5)
Cu1 N5 C4 C8 179.5(3)
C5 N5 C4 C3 -177.6(3)
Cu1 N5 C4 C3 1.4(3)
N4 C3 C4 N5 -22.8(3)
N4 C3 C4 C8 159.2(3)
C4 N5 C5 C6 -0.3(6)
Cu1 N5 C5 C6 -179.2(3)
N5 C5 C6 C7 0.3(7)
C5 C6 C7 C8 -0.5(8)
C6 C7 C8 C4 0.6(8)
N5 C4 C8 C7 -0.7(6)
C3 C4 C8 C7 177.2(4)
